data_2218389
loop_
_publ_author_name
'Gong, Shanshan'
'Fan, Congbin'
'Liu, Weijun'
'Liu, Gang'

_publ_section_title
;1-(2-Chlorophenyl)-2-(2-methyl-5-phenyl-3-thienyl)-3,3,4,4,5,5-hexafluorocyclopent-1-ene:
 a new photochromic diarylethene
;
_journal_coeditor_code DN2342
_journal_issue 6
_journal_name_full 'Acta Crystallographica Section E'
_journal_page_first o1028
_journal_paper_doi 10.1107/S1600536808013330
_journal_volume 64
_journal_year 2008
_chemical_formula_iupac 'C22 H13 Cl F6 S'
_chemical_formula_moiety 'C22 H13 Cl F6 S'
_chemical_formula_sum 'C22 H13 Cl F6 S'
_chemical_formula_weight 458.83
_chemical_melting_point 361
_chemical_name_systematic
;
1-(2-Chlorophenyl)-2-(2-methyl-5-phenyl-3-thienyl)-3,3,4,4,5,5-
hexafluorocyclopent-1-ene
;
_space_group_IT_number 2
_symmetry_cell_setting triclinic
_symmetry_space_group_name_Hall '-P 1'
_symmetry_space_group_name_H-M 'P -1'
_atom_sites_solution_hydrogens geom
_atom_sites_solution_primary direct
_atom_sites_solution_secondary difmap
_audit_creation_method SHELXL-97
_cell_angle_alpha 85.2650(10)
_cell_angle_beta 76.9350(10)
_cell_angle_gamma 76.3240(10)
_cell_formula_units_Z 2
_cell_length_a 8.8064(10)
_cell_length_b 10.4185(12)
_cell_length_c 11.6563(13)
_cell_measurement_reflns_used 3385
_cell_measurement_temperature 291(2)
_cell_measurement_theta_max 26.11
_cell_measurement_theta_min 2.44
_cell_volume 1011.8(2)
_computing_cell_refinement 'SAINT (Bruker, 1997)'
_computing_data_collection 'SMART (Bruker,1997)'
_computing_data_reduction 'SAINT (Bruker, 1997)'
_computing_molecular_graphics 'ORTEPIII (Burnett & Johnson, 1996) and ORTEP-3 for Windows (Farrugia, 1997)'
_computing_publication_material 'SHELXL97 (Sheldrick, 2008)'
_computing_structure_refinement 'SHELXL97 (Sheldrick, 2008)'
_computing_structure_solution 'SHELXS97 (Sheldrick, 2008)'
_diffrn_ambient_temperature 291(2)
_diffrn_measured_fraction_theta_full 0.993
_diffrn_measured_fraction_theta_max 0.993
_diffrn_measurement_device_type 'Bruker SMART CCD area-detector'
_diffrn_measurement_method '\f and \w'
_diffrn_radiation_monochromator graphite
_diffrn_radiation_source 'fine-focus sealed tube'
_diffrn_radiation_type MoK\a
_diffrn_radiation_wavelength 0.71073
_diffrn_reflns_av_R_equivalents 0.0125
_diffrn_reflns_av_sigmaI/netI 0.0170
_diffrn_reflns_limit_h_max 10
_diffrn_reflns_limit_h_min -10
_diffrn_reflns_limit_k_max 12
_diffrn_reflns_limit_k_min -12
_diffrn_reflns_limit_l_max 14
_diffrn_reflns_limit_l_min -14
_diffrn_reflns_number 7557
_diffrn_reflns_theta_full 25.50
_diffrn_reflns_theta_max 25.50
_diffrn_reflns_theta_min 2.44
_exptl_absorpt_coefficient_mu 0.352
_exptl_absorpt_correction_T_max 0.9097
_exptl_absorpt_correction_T_min 0.8352
_exptl_absorpt_correction_type multi-scan
_exptl_absorpt_process_details '(SADABS; Sheldrick, 1996)'
_exptl_crystal_colour colorless
_exptl_crystal_density_diffrn 1.506
_exptl_crystal_density_method 'not measured'
_exptl_crystal_description block
_exptl_crystal_F_000 464
_exptl_crystal_size_max 0.46
_exptl_crystal_size_mid 0.37
_exptl_crystal_size_min 0.27
_refine_diff_density_max 0.151
_refine_diff_density_min -0.173
_refine_ls_extinction_method none
_refine_ls_goodness_of_fit_ref 1.031
_refine_ls_hydrogen_treatment constr
_refine_ls_matrix_type full
_refine_ls_number_parameters 326
_refine_ls_number_reflns 3741
_refine_ls_number_restraints 66
_refine_ls_restrained_S_all 1.231
_refine_ls_R_factor_all 0.0458
_refine_ls_R_factor_gt 0.0362
_refine_ls_shift/su_max 0.011
_refine_ls_shift/su_mean 0.001
_refine_ls_structure_factor_coef Fsqd
_refine_ls_weighting_details 'calc w=1/[\s^2^(Fo^2^)+(0.0465P)^2^+0.2265P] where P=(Fo^2^+2Fc^2^)/3'
_refine_ls_weighting_scheme calc
_refine_ls_wR_factor_gt 0.0924
_refine_ls_wR_factor_ref 0.0996
_reflns_number_gt 3039
_reflns_number_total 3741
_reflns_threshold_expression I>2\s(I)
_cod_data_source_file dn2342.cif
_cod_data_source_block I
_cod_depositor_comments
;
The following automatic conversions were performed:
'_symmetry_cell_setting' value 'Triclinic' changed to 'triclinic'
according to '/home/saulius/struct/CIF-dictionaries/cif_core.dic'
dictionary named 'cif_core.dic' version 2.4.1 from 2010-06-29.

Automatic conversion script
Id: cif_fix_enum 1527 2010-12-29 10:47:43Z saulius 

The following automatic conversions were performed:

'_symmetry_cell_setting' value 'Triclinic' changed to 'triclinic'
according to /home/saulius/struct/CIF-dictionaries/cif_core.dic
dictionary named 'cif_core.dic' version 2.4.1 from 2010-06-29.

Automatic conversion script
Id: cif_fix_values 1715 2011-07-08 13:25:40Z adriana 
;
_cod_database_code 2218389
_cod_database_fobs_code 2218389

loop_
_symmetry_equiv_pos_as_xyz
'x, y, z'
'-x, -y, -z'

loop_
_atom_site_type_symbol
_atom_site_label
_atom_site_fract_x
_atom_site_fract_y
_atom_site_fract_z
_atom_site_U_iso_or_equiv
_atom_site_adp_type
_atom_site_calc_flag
_atom_site_refinement_flags
_atom_site_occupancy
_atom_site_disorder_assembly
_atom_site_disorder_group
Cl Cl1 1.14956(8) 0.27691(8) 0.88868(6) 0.0850(2) Uani d . 1 . .
S S1 1.13849(8) 0.12027(6) 0.49405(5) 0.06425(19) Uani d . 1 . .
C C1 1.0219(3) 0.4151(2) 0.84413(19) 0.0613(6) Uani d . 1 . .
C C2 1.0746(4) 0.5329(3) 0.8166(2) 0.0871(9) Uani d . 1 . .
H H2 1.1790 0.5350 0.8185 0.105 Uiso calc R 1 . .
C C3 0.9723(5) 0.6447(3) 0.7868(3) 0.0994(11) Uani d . 1 . .
H H3 1.0086 0.7222 0.7673 0.119 Uiso calc R 1 . .
C C4 0.8182(5) 0.6444(3) 0.7854(3) 0.0918(9) Uani d . 1 . .
H H4 0.7492 0.7217 0.7667 0.110 Uiso calc R 1 . .
C C5 0.7651(3) 0.5291(2) 0.8119(2) 0.0710(6) Uani d . 1 . .
H H5 0.6596 0.5295 0.8113 0.085 Uiso calc R 1 . .
C C6 0.8666(3) 0.4114(2) 0.83974(17) 0.0538(5) Uani d . 1 . .
C C7 0.8062(2) 0.28882(19) 0.86731(17) 0.0508(5) Uani d . 1 A .
C C11 0.8598(2) 0.17209(19) 0.81392(17) 0.0491(5) Uani d . 1 A .
C C12 0.9819(3) 0.13402(19) 0.70679(17) 0.0497(5) Uani d . 1 . .
C C13 0.9865(3) 0.2030(2) 0.60054(17) 0.0543(5) Uani d . 1 . .
C C14 1.1993(3) -0.0064(2) 0.59067(18) 0.0556(5) Uani d . 1 . .
C C15 1.1036(3) 0.0151(2) 0.69936(18) 0.0535(5) Uani d . 1 . .
H H15 1.1161 -0.0426 0.7635 0.064 Uiso calc R 1 . .
C C16 0.8792(3) 0.3280(2) 0.5679(2) 0.0715(7) Uani d . 1 . .
H H16A 0.7735 0.3348 0.6155 0.107 Uiso calc R 1 . .
H H16B 0.8756 0.3272 0.4863 0.107 Uiso calc R 1 . .
H H16C 0.9196 0.4022 0.5810 0.107 Uiso calc R 1 . .
C C17 1.3338(3) -0.1188(2) 0.5501(2) 0.0620(6) Uani d . 1 . .
C C18 1.4225(4) -0.1226(3) 0.4357(3) 0.0872(8) Uani d . 1 . .
H H18 1.4001 -0.0518 0.3835 0.105 Uiso calc R 1 . .
C C19 1.5454(4) -0.2320(4) 0.3981(3) 0.1079(11) Uani d . 1 . .
H H19 1.6042 -0.2332 0.3209 0.130 Uiso calc R 1 . .
C C20 1.5801(4) -0.3361(4) 0.4721(4) 0.1062(11) Uani d . 1 . .
H H20 1.6610 -0.4093 0.4457 0.127 Uiso calc R 1 . .
C C21 1.4962(4) -0.3333(3) 0.5850(3) 0.1009(10) Uani d . 1 . .
H H21 1.5212 -0.4042 0.6366 0.121 Uiso calc R 1 . .
C C22 1.3741(3) -0.2260(3) 0.6245(3) 0.0823(8) Uani d . 1 . .
H H22 1.3180 -0.2258 0.7023 0.099 Uiso calc R 1 . .
C C8 0.6691(4) 0.2848(3) 0.9689(2) 0.0766(7) Uani d D 1 . .
F F81 0.5227(6) 0.3659(5) 0.9349(4) 0.0822(12) Uani d PDU 0.60 A 1
F F82 0.6655(6) 0.3429(5) 1.0655(3) 0.0934(13) Uani d PDU 0.60 A 1
F F81A 0.5616(11) 0.3714(7) 0.9937(8) 0.129(4) Uani d PDU 0.40 A 2
F F82A 0.7574(8) 0.2683(6) 1.0735(4) 0.104(2) Uani d PDU 0.40 A 2
C C9 0.6459(3) 0.1441(2) 0.9782(2) 0.0668(6) Uani d D 1 A .
F F91 0.6251(6) 0.0807(5) 1.0781(4) 0.1038(17) Uani d PDU 0.60 A 1
F F92 0.5129(5) 0.1513(4) 0.9324(4) 0.1069(12) Uani d PDU 0.60 A 1
F F91A 0.7063(9) 0.1016(7) 1.0795(5) 0.101(2) Uani d PDU 0.40 A 2
F F92A 0.4934(7) 0.1351(6) 1.0116(6) 0.098(2) Uani d PDU 0.40 A 2
C C10 0.7729(3) 0.0714(2) 0.8807(2) 0.0700(7) Uani d D 1 . .
F F101 0.7425(5) -0.0114(4) 0.8142(4) 0.0895(11) Uani d PDU 0.60 A 1
F F102 0.8871(6) -0.0155(4) 0.9402(5) 0.0906(13) Uani d PDU 0.60 A 1
F F11A 0.6530(8) 0.0595(7) 0.8101(5) 0.1013(18) Uani d PDU 0.40 A 2
F F12A 0.8365(11) -0.0405(6) 0.9036(7) 0.105(3) Uani d PDU 0.40 A 2

loop_
_atom_site_aniso_label
_atom_site_aniso_U_11
_atom_site_aniso_U_22
_atom_site_aniso_U_33
_atom_site_aniso_U_12
_atom_site_aniso_U_13
_atom_site_aniso_U_23
Cl1 0.0693(4) 0.1060(5) 0.0829(5) -0.0199(4) -0.0218(3) -0.0053(4)
S1 0.0813(4) 0.0650(4) 0.0454(3) -0.0197(3) -0.0090(3) 0.0011(2)
C1 0.0701(14) 0.0671(14) 0.0502(12) -0.0294(11) -0.0016(10) -0.0122(10)
C2 0.100(2) 0.095(2) 0.0793(18) -0.0620(18) 0.0027(15) -0.0207(15)
C3 0.147(3) 0.0639(18) 0.091(2) -0.058(2) 0.009(2) -0.0118(15)
C4 0.129(3) 0.0499(14) 0.088(2) -0.0247(16) -0.0012(18) -0.0013(13)
C5 0.0841(17) 0.0511(13) 0.0742(15) -0.0175(12) -0.0073(13) -0.0013(11)
C6 0.0685(13) 0.0472(11) 0.0465(11) -0.0224(10) -0.0023(9) -0.0061(8)
C7 0.0599(12) 0.0462(11) 0.0484(11) -0.0188(9) -0.0088(9) -0.0016(8)
C11 0.0628(12) 0.0438(10) 0.0450(10) -0.0169(9) -0.0160(9) 0.0020(8)
C12 0.0646(12) 0.0444(10) 0.0448(10) -0.0184(9) -0.0148(9) -0.0015(8)
C13 0.0725(14) 0.0486(11) 0.0466(11) -0.0207(10) -0.0160(10) 0.0007(9)
C14 0.0656(13) 0.0533(12) 0.0525(12) -0.0199(10) -0.0143(10) -0.0051(9)
C15 0.0675(13) 0.0471(11) 0.0485(11) -0.0152(9) -0.0161(10) 0.0002(8)
C16 0.0987(19) 0.0595(13) 0.0574(13) -0.0132(13) -0.0271(13) 0.0076(10)
C17 0.0607(13) 0.0640(14) 0.0649(14) -0.0175(11) -0.0122(11) -0.0163(11)
C18 0.0876(19) 0.0861(19) 0.0776(18) -0.0161(15) 0.0043(15) -0.0154(14)
C19 0.086(2) 0.120(3) 0.103(2) -0.013(2) 0.0134(18) -0.040(2)
C20 0.081(2) 0.097(2) 0.135(3) 0.0066(18) -0.025(2) -0.041(2)
C21 0.099(2) 0.088(2) 0.108(3) 0.0151(17) -0.038(2) -0.0191(18)
C22 0.0875(18) 0.0765(17) 0.0766(17) 0.0023(14) -0.0240(14) -0.0102(14)
C8 0.0927(19) 0.0690(16) 0.0682(16) -0.0414(15) 0.0130(14) -0.0194(13)
F81 0.0592(15) 0.061(2) 0.114(4) -0.0057(13) -0.002(2) -0.001(2)
F82 0.111(3) 0.117(3) 0.0605(18) -0.061(3) 0.013(2) -0.035(2)
F81A 0.133(9) 0.061(3) 0.146(9) -0.027(5) 0.081(6) -0.034(6)
F82A 0.156(6) 0.113(4) 0.055(2) -0.086(4) 0.019(3) -0.024(3)
C9 0.0682(15) 0.0615(14) 0.0710(15) -0.0266(12) -0.0060(12) 0.0075(11)
F91 0.141(4) 0.087(2) 0.074(2) -0.055(3) 0.025(3) 0.0028(16)
F92 0.070(2) 0.098(2) 0.159(4) -0.0215(17) -0.029(3) -0.014(3)
F91A 0.165(7) 0.084(4) 0.045(2) -0.011(4) -0.028(4) 0.014(2)
F92A 0.076(3) 0.071(3) 0.140(5) -0.039(2) 0.017(4) -0.007(4)
C10 0.106(2) 0.0546(14) 0.0540(13) -0.0381(13) -0.0062(12) -0.0007(10)
F101 0.131(3) 0.069(2) 0.081(2) -0.0582(19) -0.003(2) -0.0177(19)
F102 0.102(3) 0.063(3) 0.089(3) -0.009(2) -0.0082(19) 0.033(2)
F11A 0.138(5) 0.130(5) 0.067(3) -0.094(4) -0.015(3) -0.013(3)
F12A 0.141(7) 0.033(2) 0.109(7) -0.022(3) 0.041(5) -0.003(3)

loop_
_atom_type_symbol
_atom_type_description
_atom_type_scat_dispersion_real
_atom_type_scat_dispersion_imag
_atom_type_scat_source
C C 0.0033 0.0016 'International Tables Vol C Tables 4.2.6.8 and 6.1.1.4'
H H 0.0000 0.0000 'International Tables Vol C Tables 4.2.6.8 and 6.1.1.4'
S S 0.1246 0.1234 'International Tables Vol C Tables 4.2.6.8 and 6.1.1.4'
Cl Cl 0.1484 0.1585 'International Tables Vol C Tables 4.2.6.8 and 6.1.1.4'
F F 0.0171 0.0103 'International Tables Vol C Tables 4.2.6.8 and 6.1.1.4'

loop_
_geom_angle_atom_site_label_1
_geom_angle_atom_site_label_2
_geom_angle_atom_site_label_3
_geom_angle
C13 S1 C14 93.38(10)
C6 C1 C2 120.2(3)
C6 C1 Cl1 120.61(17)
C2 C1 Cl1 119.2(2)
C3 C2 C1 119.8(3)
C3 C2 H2 120.1
C1 C2 H2 120.1
C4 C3 C2 121.1(3)
C4 C3 H3 119.5
C2 C3 H3 119.5
C3 C4 C5 119.6(3)
C3 C4 H4 120.2
C5 C4 H4 120.2
C4 C5 C6 121.4(3)
C4 C5 H5 119.3
C6 C5 H5 119.3
C1 C6 C5 117.9(2)
C1 C6 C7 122.0(2)
C5 C6 C7 120.1(2)
C11 C7 C6 129.06(19)
C11 C7 C8 111.42(18)
C6 C7 C8 119.51(18)
C7 C11 C12 130.30(18)
C7 C11 C10 110.21(19)
C12 C11 C10 119.49(17)
C13 C12 C15 112.38(19)
C13 C12 C11 124.34(19)
C15 C12 C11 123.14(17)
C12 C13 C16 130.1(2)
C12 C13 S1 110.26(16)
C16 C13 S1 119.55(16)
C15 C14 C17 129.2(2)
C15 C14 S1 109.74(17)
C17 C14 S1 121.03(17)
C14 C15 C12 114.24(19)
C14 C15 H15 122.9
C12 C15 H15 122.9
C13 C16 H16A 109.5
C13 C16 H16B 109.5
H16A C16 H16B 109.5
C13 C16 H16C 109.5
H16A C16 H16C 109.5
H16B C16 H16C 109.5
C18 C17 C22 117.3(2)
C18 C17 C14 121.4(2)
C22 C17 C14 121.3(2)
C17 C18 C19 120.5(3)
C17 C18 H18 119.8
C19 C18 H18 119.8
C20 C19 C18 120.9(3)
C20 C19 H19 119.6
C18 C19 H19 119.6
C19 C20 C21 119.5(3)
C19 C20 H20 120.3
C21 C20 H20 120.3
C20 C21 C22 120.7(3)
C20 C21 H21 119.7
C22 C21 H21 119.7
C21 C22 C17 121.2(3)
C21 C22 H22 119.4
C17 C22 H22 119.4
F81A C8 F82 65.8(5)
F81A C8 F81 34.6(5)
F82 C8 F81 100.4(4)
F81A C8 C7 124.0(5)
F82 C8 C7 117.8(3)
F81 C8 C7 107.7(3)
F81A C8 C9 120.2(5)
F82 C8 C9 118.8(3)
F81 C8 C9 104.6(3)
C7 C8 C9 106.1(2)
F81A C8 F82A 104.8(6)
F82 C8 F82A 39.3(2)
F81 C8 F82A 139.3(4)
C7 C8 F82A 100.1(3)
C9 C8 F82A 95.4(3)
F91 C9 F92A 70.4(4)
F91 C9 F92 107.3(3)
F92A C9 F92 39.2(3)
F91 C9 F91A 34.3(3)
F92A C9 F91A 103.0(5)
F92 C9 F91A 141.3(4)
F91 C9 C10 115.5(3)
F92A C9 C10 127.6(4)
F92 C9 C10 99.4(3)
F91A C9 C10 103.5(4)
F91 C9 C8 121.5(3)
F92A C9 C8 114.0(3)
F92 C9 C8 104.8(3)
F91A C9 C8 98.6(3)
C10 C9 C8 105.60(19)
F12A C10 F101 69.7(4)
F12A C10 F102 32.6(4)
F101 C10 F102 101.7(3)
F12A C10 C11 124.5(5)
F101 C10 C11 114.7(2)
F102 C10 C11 105.3(3)
F12A C10 F11A 105.4(5)
F101 C10 F11A 38.6(2)
F102 C10 F11A 138.0(3)
C11 C10 F11A 105.3(3)
F12A C10 C9 116.6(4)
F101 C10 C9 122.1(3)
F102 C10 C9 104.9(3)
C11 C10 C9 106.42(18)
F11A C10 C9 93.3(3)

loop_
_geom_bond_atom_site_label_1
_geom_bond_atom_site_label_2
_geom_bond_distance
Cl1 C1 1.727(3)
S1 C13 1.719(2)
S1 C14 1.729(2)
C1 C6 1.390(3)
C1 C2 1.400(3)
C2 C3 1.366(5)
C2 H2 0.9300
C3 C4 1.361(5)
C3 H3 0.9300
C4 C5 1.378(4)
C4 H4 0.9300
C5 C6 1.398(3)
C5 H5 0.9300
C6 C7 1.481(3)
C7 C11 1.345(3)
C7 C8 1.493(3)
C11 C12 1.465(3)
C11 C10 1.506(3)
C12 C13 1.377(3)
C12 C15 1.427(3)
C13 C16 1.494(3)
C14 C15 1.357(3)
C14 C17 1.477(3)
C15 H15 0.9300
C16 H16A 0.9600
C16 H16B 0.9600
C16 H16C 0.9600
C17 C18 1.383(4)
C17 C22 1.384(4)
C18 C19 1.396(4)
C18 H18 0.9300
C19 C20 1.350(5)
C19 H19 0.9300
C20 C21 1.356(5)
C20 H20 0.9300
C21 C22 1.382(4)
C21 H21 0.9300
C22 H22 0.9300
C8 F81A 1.144(8)
C8 F82 1.313(4)
C8 F81 1.481(6)
C8 C9 1.520(3)
C8 F82A 1.566(7)
C9 F91 1.288(5)
C9 F92A 1.334(6)
C9 F92 1.378(4)
C9 F91A 1.400(6)
C9 C10 1.511(3)
C10 F12A 1.205(7)
C10 F101 1.315(4)
C10 F102 1.446(6)
C10 F11A 1.510(6)
